data_7057124
loop_
_publ_author_name
'Kotov, Vitalii Yu.'
'Ilyukhin, Andrey B.'
'Korlyukov, Alexander A.'
'Smol&#x2019;yakov, Alexander F.'
'Kozyukhin, Sergey A.'

_publ_section_title
;
 Black hybrid iodobismuthate containing linear anionic chains
;
_journal_issue 8
_journal_name_full 'New Journal of Chemistry'
_journal_page_first 6354
_journal_paper_doi 10.1039/C7NJ04948J
_journal_volume 42
_journal_year 2018
_chemical_formula_moiety 'Bi4 I16, 2(C17 H24 N2)'
_chemical_formula_sum 'C34 H48 Bi4 I16 N4'
_chemical_formula_weight 3379.08
_space_group_IT_number 14
_space_group_name_Hall '-P 2yn'
_space_group_name_H-M_alt 'P 1 21/n 1'
_symmetry_cell_setting monoclinic
_symmetry_Int_Tables_number 14
_symmetry_space_group_name_Hall '-P 2yn'
_symmetry_space_group_name_H-M 'P 1 21/n 1'
_atom_sites_solution_hydrogens geom
_audit_conform_dict_location ftp://ftp.iucr.org/pub/cif_core.dic
_audit_conform_dict_name cif_core.dic
_audit_conform_dict_version 2.4.3
_audit_creation_date 2017-02-19T19:39:22-00:00
_audit_creation_method 'WinGX routine CIF_UPDATE'
_audit_update_record
;
2017-08-08 deposited with the CCDC.
2018-03-06 downloaded from the CCDC.
;
_cell_angle_alpha 90
_cell_angle_beta 107.294(2)
_cell_angle_gamma 90
_cell_formula_units_Z 2
_cell_length_a 16.8086(9)
_cell_length_b 12.0003(6)
_cell_length_c 17.7036(9)
_cell_measurement_reflns_used 6432
_cell_measurement_temperature 150(2)
_cell_measurement_theta_max 27.15
_cell_measurement_theta_min 2.12
_cell_volume 3409.5(3)
_computing_cell_refinement 'Bruker SAINT'
_computing_data_collection 'Bruker APEX2'
_computing_data_reduction 'Bruker SAINT'
_computing_molecular_graphics 'Bruker SHELXTL'
_computing_publication_material 'Bruker SHELXTL'
_computing_structure_refinement 'SHELXL-2016/6 (Sheldrick, 2016)'
_computing_structure_solution 'SHELXS-2014 (Sheldrick, 2008)'
_diffrn_ambient_temperature 150(2)
_diffrn_measured_fraction_theta_full 1
_diffrn_measured_fraction_theta_max 0.998
_diffrn_measurement_device_type 'Bruker APEX-II CCD'
_diffrn_measurement_method '\f and \w scans'
_diffrn_radiation_monochromator graphite
_diffrn_radiation_type MoK\a
_diffrn_radiation_wavelength 0.71073
_diffrn_reflns_av_R_equivalents 0.0655
_diffrn_reflns_av_unetI/netI 0.0559
_diffrn_reflns_Laue_measured_fraction_full 1
_diffrn_reflns_Laue_measured_fraction_max 0.998
_diffrn_reflns_limit_h_max 23
_diffrn_reflns_limit_h_min -24
_diffrn_reflns_limit_k_max 17
_diffrn_reflns_limit_k_min -17
_diffrn_reflns_limit_l_max 25
_diffrn_reflns_limit_l_min -25
_diffrn_reflns_number 47874
_diffrn_reflns_point_group_measured_fraction_full 1
_diffrn_reflns_point_group_measured_fraction_max 0.998
_diffrn_reflns_theta_full 25.242
_diffrn_reflns_theta_max 30.554
_diffrn_reflns_theta_min 2.081
_diffrn_standards_number 0
_exptl_absorpt_coefficient_mu 17.561
_exptl_absorpt_correction_T_max 0.7461
_exptl_absorpt_correction_T_min 0.4793
_exptl_absorpt_correction_type multi-scan
_exptl_absorpt_process_details 'SADABS 2014/5'
_exptl_crystal_colour red
_exptl_crystal_density_diffrn 3.291
_exptl_crystal_description block
_exptl_crystal_F_000 2920
_exptl_crystal_size_max 0.2
_exptl_crystal_size_mid 0.16
_exptl_crystal_size_min 0.08
_refine_diff_density_max 2.293
_refine_diff_density_min -1.752
_refine_diff_density_rms 0.262
_refine_ls_extinction_method none
_refine_ls_goodness_of_fit_ref 1.008
_refine_ls_hydrogen_treatment constr
_refine_ls_matrix_type full
_refine_ls_number_parameters 264
_refine_ls_number_reflns 10422
_refine_ls_number_restraints 0
_refine_ls_restrained_S_all 1.008
_refine_ls_R_factor_all 0.0563
_refine_ls_R_factor_gt 0.0349
_refine_ls_shift/su_max 0.001
_refine_ls_shift/su_mean 0
_refine_ls_structure_factor_coef Fsqd
_refine_ls_weighting_details 'w=1/[\s^2^(Fo^2^)+(0.0200P)^2^] where P=(Fo^2^+2Fc^2^)/3'
_refine_ls_weighting_scheme calc
_refine_ls_wR_factor_gt 0.0623
_refine_ls_wR_factor_ref 0.0678
_reflns_Friedel_coverage 0
_reflns_number_gt 7943
_reflns_number_total 10422
_reflns_threshold_expression 'I > 2\s(I)'
_cod_data_source_file c7nj04948j2.cif
_cod_data_source_block 3
_cod_depositor_comments 'Adding full bibliography for 7057122--7057126.cif.'
_cod_original_sg_symbol_H-M 'P 21/n'
_cod_database_code 7057124

loop_
_symmetry_equiv_pos_as_xyz
'x, y, z'
'-x+1/2, y+1/2, -z+1/2'
'-x, -y, -z'
'x-1/2, -y-1/2, z-1/2'

loop_
_atom_site_label
_atom_site_type_symbol
_atom_site_fract_x
_atom_site_fract_y
_atom_site_fract_z
_atom_site_U_iso_or_equiv
_atom_site_adp_type
_atom_site_occupancy
_atom_site_site_symmetry_order
_atom_site_calc_flag
_atom_site_refinement_flags_posn
_atom_site_refinement_flags_adp
Bi1 Bi 0.07815(2) 0.48840(2) 0.13760(2) 0.01722(5) Uani 1 1 d . .
Bi2 Bi -0.21758(2) 0.55405(2) 0.06474(2) 0.02019(6) Uani 1 1 d . .
I3 I -0.05434(2) 0.67066(3) 0.02186(2) 0.02126(9) Uani 1 1 d . .
I4 I -0.07470(2) 0.38016(3) 0.16419(2) 0.02321(9) Uani 1 1 d . .
I5 I 0.23312(3) 0.58630(3) 0.09704(2) 0.02376(9) Uani 1 1 d . .
I6 I 0.17815(2) 0.31700(3) 0.23657(3) 0.02680(10) Uani 1 1 d . .
I7 I 0.10692(3) 0.64778(4) 0.26478(2) 0.02748(10) Uani 1 1 d . .
I8 I -0.34704(3) 0.69600(4) -0.03575(3) 0.03389(11) Uani 1 1 d . .
I9 I -0.19207(3) 0.70389(5) 0.20029(3) 0.04365(14) Uani 1 1 d . .
I10 I -0.33346(3) 0.39849(4) 0.10310(3) 0.03891(12) Uani 1 1 d . .
N1 N 0.0031(3) 0.2331(5) 0.3826(3) 0.0291(13) Uani 1 1 d . .
N2 N 0.1399(3) -0.0281(4) 0.1124(3) 0.0308(14) Uani 1 1 d . .
C1 C -0.0741(4) 0.2751(7) 0.3699(4) 0.0393(19) Uani 1 1 d . .
H1A H -0.12077 0.226367 0.35672 0.047 Uiso 1 1 calc R U
C2 C -0.0860(4) 0.3846(7) 0.3755(4) 0.0392(19) Uani 1 1 d . .
H2A H -0.141048 0.41163 0.367091 0.047 Uiso 1 1 calc R U
C3 C -0.0202(4) 0.4603(6) 0.3934(4) 0.0302(16) Uani 1 1 d . .
C4 C 0.0584(4) 0.4154(6) 0.4062(4) 0.0304(16) Uani 1 1 d . .
H4A H 0.105587 0.463173 0.419354 0.036 Uiso 1 1 calc R U
C5 C 0.0691(4) 0.3029(6) 0.4002(4) 0.0335(16) Uani 1 1 d . .
H5A H 0.123604 0.273673 0.408527 0.04 Uiso 1 1 calc R U
C6 C 0.0147(4) 0.1145(6) 0.3695(4) 0.0335(16) Uani 1 1 d . .
H6A H -0.029812 0.070534 0.381803 0.04 Uiso 1 1 calc R U
H6B H 0.069028 0.089217 0.405006 0.04 Uiso 1 1 calc R U
C7 C 0.0117(5) 0.0959(6) 0.2839(4) 0.0351(17) Uani 1 1 d . .
H7A H 0.0597 0.134772 0.274197 0.042 Uiso 1 1 calc R U
H7B H -0.039691 0.130651 0.249388 0.042 Uiso 1 1 calc R U
C8 C 0.0136(5) -0.0256(6) 0.2597(4) 0.0365(18) Uani 1 1 d . .
H8A H 0.057838 -0.065181 0.300444 0.044 Uiso 1 1 calc R U
H8B H -0.040381 -0.060984 0.257212 0.044 Uiso 1 1 calc R U
C9 C 0.0294(4) -0.0375(5) 0.1805(4) 0.0351(17) Uani 1 1 d . .
H9A H 0.012269 -0.112859 0.158942 0.042 Uiso 1 1 calc R U
H9B H -0.004624 0.017705 0.143008 0.042 Uiso 1 1 calc R U
C10 C 0.1202(4) -0.0199(6) 0.1881(4) 0.042(2) Uani 1 1 d . .
H10A H 0.137022 0.054709 0.211239 0.05 Uiso 1 1 calc R U
H10B H 0.153485 -0.075933 0.225232 0.05 Uiso 1 1 calc R U
C11 C 0.1355(5) -0.1266(6) 0.0769(4) 0.043(2) Uani 1 1 d . .
H11A H 0.119285 -0.190389 0.100489 0.052 Uiso 1 1 calc R U
C12 C 0.1539(5) -0.1377(6) 0.0065(4) 0.0397(19) Uani 1 1 d . .
H12A H 0.14797 -0.208542 -0.018505 0.048 Uiso 1 1 calc R U
C13 C 0.1807(4) -0.0487(6) -0.0284(5) 0.0346(17) Uani 1 1 d . .
C14 C 0.1848(5) 0.0523(6) 0.0108(5) 0.048(2) Uani 1 1 d . .
H14A H 0.202659 0.11693 -0.010587 0.057 Uiso 1 1 calc R U
C15 C 0.1640(5) 0.0606(6) 0.0787(5) 0.047(2) Uani 1 1 d . .
H15A H 0.166624 0.131395 0.103345 0.056 Uiso 1 1 calc R U
C16 C -0.0344(4) 0.5820(6) 0.3967(4) 0.0371(18) Uani 1 1 d . .
H16A H 0.010479 0.615122 0.439426 0.056 Uiso 1 1 calc R U
H16B H -0.087969 0.595261 0.406589 0.056 Uiso 1 1 calc R U
H16C H -0.035117 0.616116 0.346167 0.056 Uiso 1 1 calc R U
C17 C 0.2044(5) -0.0602(7) -0.1016(5) 0.050(2) Uani 1 1 d . .
H17A H 0.208427 0.013866 -0.12356 0.074 Uiso 1 1 calc R U
H17B H 0.162237 -0.104207 -0.140134 0.074 Uiso 1 1 calc R U
H17C H 0.258518 -0.097767 -0.089839 0.074 Uiso 1 1 calc R U

loop_
_atom_site_aniso_label
_atom_site_aniso_U_11
_atom_site_aniso_U_22
_atom_site_aniso_U_33
_atom_site_aniso_U_23
_atom_site_aniso_U_13
_atom_site_aniso_U_12
Bi1 0.01734(11) 0.01709(11) 0.01699(11) -0.00101(9) 0.00472(8) 0.00016(9)
Bi2 0.01986(11) 0.02289(12) 0.01785(11) 0.00039(9) 0.00567(9) 0.00392(9)
I3 0.0251(2) 0.01728(19) 0.0206(2) -0.00126(15) 0.00565(16) -0.00031(16)
I4 0.0190(2) 0.0239(2) 0.0264(2) 0.00559(17) 0.00617(16) 0.00126(16)
I5 0.0237(2) 0.0252(2) 0.0245(2) -0.00699(17) 0.01049(17) -0.00557(17)
I6 0.0205(2) 0.0222(2) 0.0339(2) 0.00662(18) 0.00229(17) 0.00250(17)
I7 0.0355(2) 0.0257(2) 0.0233(2) -0.00909(17) 0.01181(18) -0.00743(19)
I8 0.0399(3) 0.0281(2) 0.0263(2) 0.00239(18) -0.00145(19) 0.0127(2)
I9 0.0352(3) 0.0588(3) 0.0297(3) -0.0211(2) -0.0013(2) 0.0146(2)
I10 0.0325(3) 0.0427(3) 0.0473(3) 0.0160(2) 0.0208(2) 0.0015(2)
N1 0.030(3) 0.038(3) 0.022(3) 0.003(2) 0.011(2) -0.008(3)
N2 0.025(3) 0.020(3) 0.042(4) -0.003(3) 0.001(3) 0.003(2)
C1 0.024(4) 0.061(6) 0.036(4) -0.005(4) 0.013(3) -0.012(4)
C2 0.025(4) 0.058(5) 0.040(4) -0.011(4) 0.018(3) -0.001(4)
C3 0.034(4) 0.048(4) 0.012(3) 0.001(3) 0.012(3) -0.001(3)
C4 0.020(3) 0.046(4) 0.024(3) -0.001(3) 0.004(3) -0.014(3)
C5 0.023(3) 0.046(4) 0.032(4) 0.004(3) 0.008(3) -0.005(3)
C6 0.030(4) 0.038(4) 0.031(4) 0.005(3) 0.006(3) -0.005(3)
C7 0.039(4) 0.029(4) 0.032(4) 0.007(3) 0.003(3) -0.007(3)
C8 0.036(4) 0.027(4) 0.041(4) 0.006(3) 0.003(3) 0.000(3)
C9 0.043(4) 0.019(3) 0.035(4) -0.001(3) -0.001(3) -0.005(3)
C10 0.033(4) 0.036(4) 0.045(5) -0.006(4) -0.007(4) 0.008(3)
C11 0.054(5) 0.025(4) 0.041(5) 0.001(3) -0.001(4) -0.008(4)
C12 0.053(5) 0.027(4) 0.036(4) -0.004(3) 0.009(4) -0.008(4)
C13 0.024(4) 0.026(4) 0.049(5) 0.009(3) 0.003(3) -0.001(3)
C14 0.037(5) 0.028(4) 0.080(7) 0.005(4) 0.021(4) -0.002(4)
C15 0.040(5) 0.020(4) 0.078(6) -0.012(4) 0.016(4) -0.003(3)
C16 0.036(4) 0.053(5) 0.022(4) -0.005(3) 0.009(3) 0.002(4)
C17 0.038(5) 0.055(6) 0.056(6) 0.013(4) 0.013(4) -0.004(4)

loop_
_atom_type_symbol
_atom_type_description
_atom_type_scat_dispersion_real
_atom_type_scat_dispersion_imag
_atom_type_scat_source
C C 0.0033 0.0016 'International Tables Vol C Tables 4.2.6.8 and 6.1.1.4'
H H 0 0 'International Tables Vol C Tables 4.2.6.8 and 6.1.1.4'
N N 0.0061 0.0033 'International Tables Vol C Tables 4.2.6.8 and 6.1.1.4'
I I -0.4742 1.8119 'International Tables Vol C Tables 4.2.6.8 and 6.1.1.4'
Bi Bi -4.1077 10.2566 'International Tables Vol C Tables 4.2.6.8 and 6.1.1.4'

loop_
_geom_angle_atom_site_label_1
_geom_angle_atom_site_label_2
_geom_angle_atom_site_label_3
_geom_angle
_geom_angle_site_symmetry_1
_geom_angle_site_symmetry_3
I7 Bi1 I6 93.800(14) . .
I7 Bi1 I4 96.652(13) . .
I6 Bi1 I4 88.169(13) . .
I7 Bi1 I5 88.416(13) . .
I6 Bi1 I5 91.860(13) . .
I4 Bi1 I5 174.920(13) . .
I7 Bi1 I3 172.584(14) . 3_565
I6 Bi1 I3 90.439(13) . 3_565
I4 Bi1 I3 89.556(12) . 3_565
I5 Bi1 I3 85.365(12) . 3_565
I7 Bi1 I3 88.352(13) . .
I6 Bi1 I3 174.235(13) . .
I4 Bi1 I3 86.269(12) . .
I5 Bi1 I3 93.546(12) . .
I3 Bi1 I3 88.006(11) 3_565 .
I8 Bi2 I10 94.990(16) . .
I8 Bi2 I9 92.418(15) . .
I10 Bi2 I9 98.475(17) . .
I8 Bi2 I5 85.158(13) . 3_565
I10 Bi2 I5 89.386(14) . 3_565
I9 Bi2 I5 171.956(16) . 3_565
I8 Bi2 I4 174.979(14) . .
I10 Bi2 I4 84.305(14) . .
I9 Bi2 I4 92.603(14) . .
I5 Bi2 I4 89.861(12) 3_565 .
I8 Bi2 I3 97.484(14) . .
I10 Bi2 I3 164.640(14) . .
I9 Bi2 I3 89.938(14) . .
I5 Bi2 I3 82.790(11) 3_565 .
I4 Bi2 I3 82.485(11) . .
Bi1 I3 Bi1 91.993(11) 3_565 .
Bi1 I3 Bi2 93.000(11) 3_565 .
Bi1 I3 Bi2 91.656(12) . .
Bi1 I4 Bi2 99.390(13) . .
Bi1 I5 Bi2 98.779(12) . 3_565
C1 N1 C5 119.5(6) . .
C1 N1 C6 120.3(6) . .
C5 N1 C6 120.0(6) . .
C11 N2 C15 118.5(7) . .
C11 N2 C10 119.5(6) . .
C15 N2 C10 122.0(6) . .
C2 C1 N1 120.8(7) . .
C2 C1 H1A 119.6 . .
N1 C1 H1A 119.6 . .
C1 C2 C3 122.2(7) . .
C1 C2 H2A 118.9 . .
C3 C2 H2A 118.9 . .
C4 C3 C2 116.0(7) . .
C4 C3 C16 122.3(6) . .
C2 C3 C16 121.7(7) . .
C5 C4 C3 120.9(6) . .
C5 C4 H4A 119.6 . .
C3 C4 H4A 119.6 . .
N1 C5 C4 120.6(6) . .
N1 C5 H5A 119.7 . .
C4 C5 H5A 119.7 . .
N1 C6 C7 109.5(5) . .
N1 C6 H6A 109.8 . .
C7 C6 H6A 109.8 . .
N1 C6 H6B 109.8 . .
C7 C6 H6B 109.8 . .
H6A C6 H6B 108.2 . .
C6 C7 C8 115.1(6) . .
C6 C7 H7A 108.5 . .
C8 C7 H7A 108.5 . .
C6 C7 H7B 108.5 . .
C8 C7 H7B 108.5 . .
H7A C7 H7B 107.5 . .
C9 C8 C7 112.1(6) . .
C9 C8 H8A 109.2 . .
C7 C8 H8A 109.2 . .
C9 C8 H8B 109.2 . .
C7 C8 H8B 109.2 . .
H8A C8 H8B 107.9 . .
C10 C9 C8 110.9(6) . .
C10 C9 H9A 109.5 . .
C8 C9 H9A 109.5 . .
C10 C9 H9B 109.5 . .
C8 C9 H9B 109.5 . .
H9A C9 H9B 108 . .
N2 C10 C9 113.9(6) . .
N2 C10 H10A 108.8 . .
C9 C10 H10A 108.8 . .
N2 C10 H10B 108.8 . .
C9 C10 H10B 108.8 . .
H10A C10 H10B 107.7 . .
N2 C11 C12 121.2(7) . .
N2 C11 H11A 119.4 . .
C12 C11 H11A 119.4 . .
C13 C12 C11 121.6(7) . .
C13 C12 H12A 119.2 . .
C11 C12 H12A 119.2 . .
C12 C13 C14 115.4(8) . .
C12 C13 C17 122.3(7) . .
C14 C13 C17 122.3(7) . .
C15 C14 C13 121.4(7) . .
C15 C14 H14A 119.3 . .
C13 C14 H14A 119.3 . .
N2 C15 C14 122.0(7) . .
N2 C15 H15A 119 . .
C14 C15 H15A 119 . .
C3 C16 H16A 109.5 . .
C3 C16 H16B 109.5 . .
H16A C16 H16B 109.5 . .
C3 C16 H16C 109.5 . .
H16A C16 H16C 109.5 . .
H16B C16 H16C 109.5 . .
C13 C17 H17A 109.5 . .
C13 C17 H17B 109.5 . .
H17A C17 H17B 109.5 . .
C13 C17 H17C 109.5 . .
H17A C17 H17C 109.5 . .
H17B C17 H17C 109.5 . .

loop_
_geom_bond_atom_site_label_1
_geom_bond_atom_site_label_2
_geom_bond_distance
_geom_bond_site_symmetry_2
Bi1 I7 2.8834(5) .
Bi1 I6 2.8939(5) .
Bi1 I4 3.0379(5) .
Bi1 I5 3.1294(5) .
Bi1 I3 3.3318(5) 3_565
Bi1 I3 3.3508(5) .
Bi2 I8 2.9155(5) .
Bi2 I10 2.9200(5) .
Bi2 I9 2.9264(5) .
Bi2 I5 3.2654(5) 3_565
Bi2 I4 3.2723(5) .
Bi2 I3 3.3618(5) .
N1 C1 1.347(9) .
N1 C5 1.351(8) .
N1 C6 1.465(9) .
N2 C11 1.331(9) .
N2 C15 1.339(9) .
N2 C10 1.477(9) .
C1 C2 1.337(11) .
C1 H1A 0.95 .
C2 C3 1.393(10) .
C2 H2A 0.95 .
C3 C4 1.382(9) .
C3 C16 1.484(10) .
C4 C5 1.371(9) .
C4 H4A 0.95 .
C5 H5A 0.95 .
C6 C7 1.519(9) .
C6 H6A 0.99 .
C6 H6B 0.99 .
C7 C8 1.522(9) .
C7 H7A 0.99 .
C7 H7B 0.99 .
C8 C9 1.511(10) .
C8 H8A 0.99 .
C8 H8B 0.99 .
C9 C10 1.507(10) .
C9 H9A 0.99 .
C9 H9B 0.99 .
C10 H10A 0.99 .
C10 H10B 0.99 .
C11 C12 1.376(10) .
C11 H11A 0.95 .
C12 C13 1.375(10) .
C12 H12A 0.95 .
C13 C14 1.388(10) .
C13 C17 1.472(11) .
C14 C15 1.353(11) .
C14 H14A 0.95 .
C15 H15A 0.95 .
C16 H16A 0.98 .
C16 H16B 0.98 .
C16 H16C 0.98 .
C17 H17A 0.98 .
C17 H17B 0.98 .
C17 H17C 0.98 .

loop_
_geom_hbond_atom_site_label_D
_geom_hbond_atom_site_label_H
_geom_hbond_atom_site_label_A
_geom_hbond_distance_DH
_geom_hbond_distance_HA
_geom_hbond_distance_DA
_geom_hbond_angle_DHA
_geom_hbond_site_symmetry_A
C1 H1A I9 0.95 3.02 3.849(7) 147.1 2_445
C5 H5A I5 0.95 3.32 4.208(7) 157 2_545
C6 H6A I10 0.99 3.16 4.136(7) 169.1 2_445
C7 H7A I6 0.99 3.16 4.119(7) 163.7 .
C7 H7B I4 0.99 3.33 4.051(7) 131.6 .
C10 H10A I6 0.99 3.23 4.187(8) 164.3 .
C10 H10B I6 0.99 3 3.797(7) 138.7 2_545
C11 H11A I3 0.95 3.29 3.899(7) 123.8 1_545
C11 H11A I5 0.95 3.3 3.787(8) 113.7 1_545
C12 H12A I4 0.95 3.24 4.121(7) 154.3 3
C12 H12A I5 0.95 3.25 3.747(7) 114.8 1_545
C14 H14A I8 0.95 3.23 4.005(8) 140.3 3_565
C15 H15A I6 0.95 3.21 4.116(8) 160.5 .

loop_
_geom_torsion_atom_site_label_1
_geom_torsion_atom_site_label_2
_geom_torsion_atom_site_label_3
_geom_torsion_atom_site_label_4
_geom_torsion
C5 N1 C1 C2 -0.9(10)
C6 N1 C1 C2 -174.7(7)
N1 C1 C2 C3 1.1(11)
C1 C2 C3 C4 -1.0(10)
C1 C2 C3 C16 177.8(7)
C2 C3 C4 C5 0.9(10)
C16 C3 C4 C5 -177.9(6)
C1 N1 C5 C4 0.9(10)
C6 N1 C5 C4 174.6(6)
C3 C4 C5 N1 -0.9(10)
C1 N1 C6 C7 88.3(7)
C5 N1 C6 C7 -85.4(7)
N1 C6 C7 C8 -173.7(6)
C6 C7 C8 C9 -167.5(6)
C7 C8 C9 C10 77.4(7)
C11 N2 C10 C9 -69.4(8)
C15 N2 C10 C9 111.9(8)
C8 C9 C10 N2 -178.8(6)
C15 N2 C11 C12 -1.0(11)
C10 N2 C11 C12 -179.6(7)
N2 C11 C12 C13 2.5(12)
C11 C12 C13 C14 -2.1(11)
C11 C12 C13 C17 177.0(7)
C12 C13 C14 C15 0.3(11)
C17 C13 C14 C15 -178.8(7)
C11 N2 C15 C14 -0.9(11)
C10 N2 C15 C14 177.7(7)
C13 C14 C15 N2 1.2(12)
